data_7010041
loop_
_publ_author_name
'Doerrer, Linda H.'
'Green, Jennifer C.'
'Green, Malcolm L. H.'
'Haiduc, Ionel'
'Jardine, Christian N.'
'Pascu, Sofia I.'
'Silaghi-Dumitrescu, Luminita'
'Watkin, David J.'

_publ_section_title
;
 Group 6 transition metal carbonyl complexes with chalcogen-bridged
 diarsenic(III) ligands
;
_journal_issue 19
_journal_name_full 'Journal of the Chemical Society, Dalton Transactions'
_journal_page_first 3347
_journal_paper_doi 10.1039/b005269h
_journal_year 2000
_chemical_compound_source
;
?
;
_chemical_formula_moiety ' C52 H40 As4 Mo1 O6 '
_chemical_formula_sum 'C52 H40 As4 Mo O6'
_chemical_formula_weight 1156.52
_chemical_melting_point ?
_chemical_name_systematic
;
?
;
_space_group_IT_number 2
_symmetry_cell_setting triclinic
_symmetry_space_group_name_Hall '-P 1'
_symmetry_space_group_name_H-M 'P -1'
_atom_sites_solution_hydrogens geom
_atom_sites_solution_primary direct
_audit_creation_date 98-08-01
_audit_creation_method CRYSTALS_ver_07-07-97
_cell_angle_alpha 86.080(2)
_cell_angle_beta 87.157(2)
_cell_angle_gamma 65.773(2)
_cell_formula_units_Z 2
_cell_length_a 10.831(4)
_cell_length_b 13.264(4)
_cell_length_c 17.913(6)
_cell_measurement_reflns_used 15259
_cell_measurement_temperature 125
_cell_measurement_theta_max 26.57
_cell_measurement_theta_min 0
_cell_volume 2340.6(14)
_computing_cell_refinement
;
'DIP2000 software DENZO, Otwinowski & Minor, 1996'
;
_computing_data_collection 'DIP2000 software ,Xpress, MAC Science, 1989'
_computing_data_reduction
;
'DIP2000 software DENZO, Otwinowski & Minor, 1996'
;
_computing_molecular_graphics
;
 CAMERON (Watkin, Prout & Pearce,  1996)
;
_computing_publication_material
;
CRYSTALS Issue 10 (Watkin, Prout, Carruthers & Betteridge, 1996)
;
_computing_structure_refinement
;
CRYSTALS Issue 10 (Watkin, Prout, Carruthers & Betteridge, 1996)
;
_computing_structure_solution 'SIR92 (Giacovazzo et al, 1992)'
_diffrn_ambient_temperature 125
_diffrn_measurement_device_type '  Enraf-nonius DIP2000 '
_diffrn_measurement_method \w/2\q
_diffrn_radiation_monochromator graphite
_diffrn_radiation_type 'Mo K\a'
_diffrn_radiation_wavelength 0.71073
_diffrn_reflns_av_R_equivalents 0.043
_diffrn_reflns_limit_h_max 13
_diffrn_reflns_limit_h_min -13
_diffrn_reflns_limit_k_max 16
_diffrn_reflns_limit_k_min -16
_diffrn_reflns_limit_l_max 22
_diffrn_reflns_limit_l_min 0
_diffrn_reflns_number 9009
_diffrn_reflns_theta_max 26.57
_diffrn_reflns_theta_min 0.00
_diffrn_standards_decay_% 0.00
_diffrn_standards_interval_count 0
_diffrn_standards_interval_time 0
_diffrn_standards_number 0
_exptl_absorpt_coefficient_mu 3.12
_exptl_absorpt_correction_T_max 0.336
_exptl_absorpt_correction_T_min 0.26
_exptl_absorpt_correction_type refdelf
_exptl_absorpt_process_details 'refined from delta-F (Walker & Stuart , 1983)'
_exptl_crystal_colour ' colourless '
_exptl_crystal_density_diffrn 1.64
_exptl_crystal_density_meas ?
_exptl_crystal_description ' irregular '
_exptl_crystal_F_000 1144.23
_exptl_crystal_size_max 0.45
_exptl_crystal_size_mid 0.40
_exptl_crystal_size_min 0.35
_refine_diff_density_max 0.86
_refine_diff_density_min -0.94
_refine_ls_extinction_method None
_refine_ls_goodness_of_fit_ref 1.0375
_refine_ls_hydrogen_treatment noref
_refine_ls_matrix_type full
_refine_ls_number_parameters 568
_refine_ls_number_reflns 7246
_refine_ls_R_factor_gt 0.0265
_refine_ls_shift/su_max 0.041964
_refine_ls_structure_factor_coef F
_refine_ls_weighting_details
;
 Chebychev polynomial with   3 parameters (Carruthers & Watkin, 1979)
 2.42 -0.243 1.80
;
_refine_ls_weighting_scheme calc
_refine_ls_wR_factor_ref 0.0307
_reflns_limit_h_max 13
_reflns_limit_h_min -13
_reflns_limit_k_max 16
_reflns_limit_k_min -16
_reflns_limit_l_max 22
_reflns_limit_l_min 0
_reflns_number_gt 7246
_reflns_number_total 9009
_reflns_threshold_expression >3.00\s(I)
_cod_data_source_file b005269h.txt
_cod_data_source_block 1
_cod_depositor_comments
;
The following automatic conversions were performed:
'_symmetry_cell_setting' value 'Triclinic ' changed to 'triclinic'
according to '/home/adriana/struct/CIF-dictionaries/cif_core.dic'
dictionary named 'cif_core.dic' version 2.4.1 from 2010-06-29.

Automatic conversion script
Id: cif_fix_enum 1555 2011-01-17 13:19:09Z saulius 

The following automatic conversions were performed:

'_chemical_melting_point' value 'not measured' was changed to '?' -
the value is undefined or not given.

Automatic conversion script
Id: cif_fix_values 1569 2011-02-09 13:29:24Z adriana 
;
_cod_original_cell_volume 2340.6(1)
_cod_original_sg_symbol_H-M 'P -1 '
_cod_original_formula_sum ' C52 H40 As4 Mo1 O6 '
_cod_database_code 7010041
_publ_section_figure_synopsis
;
?
;

loop_
_symmetry_equiv_pos_as_xyz
x,y,z
-x,-y,-z

loop_
_atom_site_aniso_label
_atom_site_aniso_U_11
_atom_site_aniso_U_22
_atom_site_aniso_U_33
_atom_site_aniso_U_23
_atom_site_aniso_U_13
_atom_site_aniso_U_12
Mo1 0.0116(1) 0.0118(1) 0.0128(1) -0.00109(8) -0.00008(7) -0.00447(8
As1 0.01091(11) 0.01158(11) 0.01152(11) -0.00259(9) 0.00048(9) -0.00186(9
As2 0.01818(12) 0.01529(12) 0.01427(12) -0.0040(1) 0.0013(1) -0.0036(1)
As3 0.01028(11) 0.01109(11) 0.00989(11) -0.00171(9) 0.00040(8) -0.00338(9
As4 0.01603(12) 0.01415(12) 0.01270(12) -0.00112(9) 0.00265(9) -0.0025(1)
O1 0.0182(8) 0.0177(9) 0.0195(8) -0.0068(7) 0.0001(7) -0.0053(7)
O2 0.0174(8) 0.0122(8) 0.0147(8) -0.0036(7) 0.0037(7) -0.0031(7)
O3 0.0467(13) 0.0327(12) 0.022(1) -0.0136(9) 0.0055(9) -0.0101(11
O4 0.0590(15) 0.0246(11) 0.0315(11) 0.0032(9) -0.0023(11) -0.0249(11
O5 0.022(1) 0.0618(16) 0.0489(14) 0.0114(12) -0.013(1) -0.0228(11
O6 0.026(1) 0.0317(11) 0.021(1) -0.0019(9) 0.0093(8) -0.0071(9)
C1 0.0230(12) 0.0161(12) 0.0222(13) -0.002(1) -0.002(1) -0.0072(11
C2 0.0256(13) 0.0219(13) 0.0171(12) -0.005(1) 0.002(1) -0.0102(11
C3 0.0230(13) 0.0277(14) 0.0247(13) 0.0024(11) -0.0001(11) -0.0147(12
C4 0.0158(11) 0.0173(12) 0.0231(13) 0.001(1) -0.002(1) -0.004(1)
C10 0.0149(11) 0.0165(11) 0.0174(11) -0.000(1) 0.0017(9) -0.003(1)
C11 0.0216(13) 0.0271(14) 0.0269(13) -0.0074(12) 0.0022(11) -0.0100(12
C12 0.0171(12) 0.0316(15) 0.0413(17) 0.0002(14) 0.0059(12) -0.0091(12
C13 0.0222(13) 0.0351(17) 0.0322(15) -0.0038(14) 0.0131(12) -0.0009(13
C14 0.0327(16) 0.0442(19) 0.0308(16) -0.0209(15) 0.0114(13) -0.0035(15
C15 0.0212(13) 0.0321(15) 0.0306(15) -0.0131(13) 0.0011(12) -0.0064(12
C20 0.0198(12) 0.0185(12) 0.0170(11) 0.000(1) -0.004(1) -0.008(1)
C21 0.0215(13) 0.0195(13) 0.0308(14) 0.0026(11) -0.0005(11) -0.0047(11
C22 0.0320(15) 0.0158(13) 0.0395(16) 0.0006(13) -0.0075(13) -0.0005(12
C23 0.0503(19) 0.0285(15) 0.0240(14) 0.0088(13) -0.0090(14) -0.0130(15
C24 0.0480(19) 0.0360(17) 0.0214(14) 0.0035(13) 0.0042(13) -0.0126(16
C25 0.0305(14) 0.0249(14) 0.0213(13) 0.0006(12) 0.0040(12) -0.0059(12
C30 0.0278(13) 0.0227(13) 0.0129(11) -0.005(1) 0.002(1) -0.0098(11
C31 0.0247(13) 0.0280(14) 0.0230(13) -0.0030(12) 0.0003(11) -0.0078(12
C32 0.0329(15) 0.0343(16) 0.0269(14) -0.0003(13) -0.0028(12) -0.0114(14
C33 0.0437(18) 0.0408(18) 0.0215(14) -0.0000(13) 0.0010(13) -0.0205(15
C34 0.0398(17) 0.053(2) 0.0222(14) -0.0012(14) 0.0034(13) -0.0264(16
C35 0.0292(14) 0.0355(16) 0.0216(13) -0.0052(12) 0.0020(11) -0.0132(13
C40 0.0366(15) 0.0204(13) 0.0146(11) -0.003(1) 0.0012(11) -0.0155(12
C41 0.0359(16) 0.0320(15) 0.0241(13) -0.0007(12) -0.0018(12) -0.0176(14
C42 0.0440(18) 0.053(2) 0.0281(15) 0.0031(14) -0.0047(14) -0.0325(17
C43 0.065(2) 0.047(2) 0.0223(14) -0.0014(13) -0.0006(15) -0.0384(19
C44 0.085(3) 0.0264(16) 0.0271(16) -0.0079(13) 0.0045(17) -0.0285(19
C45 0.0432(17) 0.0267(15) 0.0282(14) -0.0067(12) 0.0069(13) -0.0151(14
C50 0.0155(11) 0.0208(12) 0.013(1) 0.003(1) -0.0013(9) -0.008(1)
C51 0.0234(12) 0.0242(13) 0.0162(11) -0.000(1) -0.001(1) -0.0127(11
C52 0.0353(15) 0.0365(16) 0.0199(13) 0.0044(12) -0.0088(12) -0.0241(14
C53 0.0237(13) 0.0454(18) 0.0261(13) 0.0099(13) -0.0069(11) -0.0234(13
C54 0.0144(12) 0.0323(15) 0.0298(14) 0.0070(12) -0.0014(11) -0.0057(11
C55 0.0209(12) 0.0222(13) 0.0243(13) 0.0015(11) -0.003(1) -0.0088(11
C60 0.014(1) 0.0141(11) 0.010(1) -0.0033(9) 0.0018(9) -0.0015(9)
C61 0.0156(11) 0.0195(12) 0.0182(11) -0.003(1) 0.0013(9) -0.007(1)
C62 0.0202(12) 0.0237(13) 0.0179(12) -0.003(1) -0.004(1) -0.0069(11
C63 0.0306(14) 0.0225(13) 0.0138(11) -0.002(1) -0.0033(11) -0.0050(12
C64 0.0317(14) 0.0197(13) 0.0162(12) -0.001(1) 0.0004(11) -0.0086(12
C65 0.0231(12) 0.0171(12) 0.0145(11) -0.005(1) 0.003(1) -0.0055(11
C70 0.0180(11) 0.0158(11) 0.0198(12) -0.002(1) -0.001(1) -0.006(1)
C71 0.0206(12) 0.0251(14) 0.0238(13) 0.0009(11) 0.0004(11) -0.0070(11
C72 0.0174(12) 0.0324(16) 0.0345(15) -0.0013(13) 0.0001(12) -0.0023(12
C73 0.0256(14) 0.0359(17) 0.0355(16) 0.0031(14) -0.0117(13) -0.0039(13
C74 0.0339(16) 0.0398(17) 0.0218(14) 0.0013(13) -0.0077(12) -0.0071(14
C75 0.0222(13) 0.0284(14) 0.0195(13) -0.0017(11) -0.0009(11) -0.0032(12
C80 0.0178(12) 0.0247(13) 0.0174(12) -0.0097(11) 0.001(1) 0.0022(11
C81 0.0299(15) 0.0339(16) 0.0201(13) -0.0036(12) -0.0000(12) -0.0003(13
C82 0.0361(17) 0.054(2) 0.0219(14) -0.0127(15) -0.0060(13) 0.0041(17
C83 0.0388(18) 0.046(2) 0.044(2) -0.0305(18) -0.0087(16) 0.0004(17
C84 0.0414(19) 0.0372(18) 0.049(2) -0.0222(16) -0.0016(16) -0.0114(16
C85 0.0322(15) 0.0290(15) 0.0301(15) -0.0114(13) 0.0017(12) -0.0094(13

loop_
_atom_site_label
_atom_site_fract_x
_atom_site_fract_y
_atom_site_fract_z
_atom_site_U_iso_or_equiv
_atom_site_occupancy
_atom_site_thermal_displace_type
Mo1 0.423768(19) -0.053479(16) 1.302141(11) 0.0122 1.0000 Uani
As1 0.19265(2) 0.000984(19) 1.237868(13) 0.0122 1.0000 Uani
As2 0.29744(3) -0.21978(2) 1.151789(14) 0.0169 1.0000 Uani
As3 0.42497(2) -0.239000(19) 1.360931(12) 0.0107 1.0000 Uani
As4 0.69063(2) -0.38067(2) 1.271202(13) 0.0156 1.0000 Uani
O1 0.16145(18) -0.09721(15) 1.1862(1) 0.0189 1.0000 Uani
O2 0.54163(17) -0.36875(14) 1.32746(9) 0.0157 1.0000 Uani
O3 0.3033(2) 0.04783(19) 1.45934(11) 0.0353 1.0000 Uani
O4 0.4132(3) 0.17930(18) 1.24617(12) 0.0360 1.0000 Uani
O5 0.7116(2) -0.1225(2) 1.36777(14) 0.0425 1.0000 Uani
O6 0.5894(2) -0.13390(17) 1.14996(11) 0.0283 1.0000 Uani
C1 0.3413(3) 0.0105(2) 1.40237(15) 0.0206 1.0000 Uani
C2 0.4160(3) 0.0947(2) 1.26618(14) 0.0212 1.0000 Uani
C3 0.6055(3) -0.0958(2) 1.34409(15) 0.0239 1.0000 Uani
C4 0.5259(3) -0.1103(2) 1.20393(15) 0.0196 1.0000 Uani
C10 0.0236(2) 0.0549(2) 1.29471(14) 0.0176 1.0000 Uani
C11 -0.0854(3) 0.0342(2) 1.27428(16) 0.0250 1.0000 Uani
C12 -0.2070(3) 0.0764(3) 1.31410(18) 0.0306 1.0000 Uani
C13 -0.2189(3) 0.1387(3) 1.37544(18) 0.0338 1.0000 Uani
C14 -0.1119(3) 0.1614(3) 1.39523(18) 0.0394 1.0000 Uani
C15 0.0095(3) 0.1190(3) 1.35492(17) 0.0289 1.0000 Uani
C20 0.1513(3) 0.1185(2) 1.15973(14) 0.0184 1.0000 Uani
C21 0.0358(3) 0.2166(2) 1.16334(16) 0.0253 1.0000 Uani
C22 0.0087(3) 0.2985(2) 1.10625(19) 0.0320 1.0000 Uani
C23 0.0975(4) 0.2823(3) 1.04548(17) 0.0355 1.0000 Uani
C24 0.2134(4) 0.1842(3) 1.04101(17) 0.0371 1.0000 Uani
C25 0.2403(3) 0.1031(2) 1.09870(16) 0.0276 1.0000 Uani
C30 0.2916(3) -0.1672(2) 1.04619(14) 0.0212 1.0000 Uani
C31 0.1717(3) -0.1247(2) 1.00670(16) 0.0262 1.0000 Uani
C32 0.1710(3) -0.0828(3) 0.93317(17) 0.0321 1.0000 Uani
C33 0.2896(4) -0.0826(3) 0.89930(17) 0.0344 1.0000 Uani
C34 0.4091(3) -0.1258(3) 0.93805(17) 0.0359 1.0000 Uani
C35 0.4100(3) -0.1685(3) 1.01183(16) 0.0287 1.0000 Uani
C40 0.1855(3) -0.3021(2) 1.14441(14) 0.0226 1.0000 Uani
C41 0.0458(3) -0.2550(3) 1.15209(16) 0.0294 1.0000 Uani
C42 -0.0276(4) -0.3194(3) 1.14760(17) 0.0375 1.0000 Uani
C43 0.0379(4) -0.4297(3) 1.13545(17) 0.0395 1.0000 Uani
C44 0.1757(5) -0.4781(3) 1.12842(18) 0.0444 1.0000 Uani
C45 0.2515(3) -0.4144(3) 1.13323(17) 0.0325 1.0000 Uani
C50 0.2633(2) -0.2678(2) 1.36002(13) 0.0162 1.0000 Uani
C51 0.2630(3) -0.3588(2) 1.32643(14) 0.0203 1.0000 Uani
C52 0.1429(3) -0.3747(3) 1.32646(15) 0.0275 1.0000 Uani
C53 0.0271(3) -0.3000(3) 1.35969(16) 0.0291 1.0000 Uani
C54 0.0277(3) -0.2095(2) 1.39318(16) 0.0272 1.0000 Uani
C55 0.1461(3) -0.1932(2) 1.39333(15) 0.0225 1.0000 Uani
C60 0.4681(2) -0.27398(19) 1.46698(12) 0.0139 1.0000 Uani
C61 0.5433(2) -0.2279(2) 1.50153(14) 0.0178 1.0000 Uani
C62 0.5875(3) -0.2636(2) 1.57398(14) 0.0211 1.0000 Uani
C63 0.5579(3) -0.3460(2) 1.61202(14) 0.0240 1.0000 Uani
C64 0.4816(3) -0.3917(2) 1.57821(14) 0.0232 1.0000 Uani
C65 0.4365(3) -0.3556(2) 1.50540(14) 0.0190 1.0000 Uani
C70 0.8233(3) -0.4915(2) 1.33719(14) 0.0182 1.0000 Uani
C71 0.9486(3) -0.5593(2) 1.30751(15) 0.0241 1.0000 Uani
C72 1.0509(3) -0.6297(3) 1.35447(18) 0.0307 1.0000 Uani
C73 1.0271(3) -0.6317(3) 1.43111(18) 0.0350 1.0000 Uani
C74 0.9023(3) -0.5655(3) 1.46053(16) 0.0343 1.0000 Uani
C75 0.7998(3) -0.4937(2) 1.41400(15) 0.0257 1.0000 Uani
C80 0.6740(3) -0.4787(2) 1.20007(15) 0.0232 1.0000 Uani
C81 0.6604(3) -0.4432(3) 1.12466(16) 0.0320 1.0000 Uani
C82 0.6411(4) -0.5093(3) 1.07206(18) 0.0439 1.0000 Uani
C83 0.6362(4) -0.6071(3) 1.0941(2) 0.0472 1.0000 Uani
C84 0.6488(4) -0.6430(3) 1.1689(2) 0.0429 1.0000 Uani
C85 0.6689(3) -0.5799(3) 1.22180(17) 0.0310 1.0000 Uani
H111 -0.0793 0.0022 1.2470 0.0229 1.0000 Uiso
H121 -0.2809 0.0618 1.2954 0.0378 1.0000 Uiso
H131 -0.3071 0.1690 1.4026 0.0528 1.0000 Uiso
H141 -0.1258 0.2110 1.4276 0.0566 1.0000 Uiso
H151 0.0633 0.1483 1.3671 0.0362 1.0000 Uiso
H211 -0.0278 0.2245 1.1982 0.0322 1.0000 Uiso
H221 -0.0779 0.3765 1.1228 0.0604 1.0000 Uiso
H231 0.0850 0.3524 1.0174 0.1120 1.0000 Uiso
H241 0.2937 0.1636 1.0028 0.0507 1.0000 Uiso
H251 0.3344 0.0357 1.0987 0.0313 1.0000 Uiso
H311 0.0923 -0.1339 1.0272 0.0185 1.0000 Uiso
H321 0.0891 -0.0750 0.9024 0.0560 1.0000 Uiso
H331 0.2840 -0.0485 0.8437 0.1175 1.0000 Uiso
H341 0.5047 -0.1342 0.9167 0.0334 1.0000 Uiso
H351 0.5051 -0.2024 1.0380 0.0335 1.0000 Uiso
H411 0.0052 -0.1762 1.1579 0.0438 1.0000 Uiso
H421 -0.1119 -0.2859 1.1546 0.0363 1.0000 Uiso
H431 -0.0220 -0.4690 1.1325 0.0386 1.0000 Uiso
H441 0.2421 -0.5418 1.1283 0.0663 1.0000 Uiso
H451 0.3322 -0.4425 1.1350 0.0001 1.0000 Uiso
H511 0.3401 -0.4086 1.3083 0.0020 1.0000 Uiso
H521 0.1532 -0.4425 1.3042 0.0310 1.0000 Uiso
H531 -0.0561 -0.3160 1.3606 0.0643 1.0000 Uiso
H541 -0.0515 -0.1601 1.4112 0.0384 1.0000 Uiso
H551 0.1546 -0.1451 1.4129 0.0090 1.0000 Uiso
H611 0.5667 -0.1820 1.4779 0.0407 1.0000 Uiso
H621 0.6417 -0.2306 1.5948 0.0108 1.0000 Uiso
H631 0.5807 -0.3696 1.6634 0.0765 1.0000 Uiso
H641 0.4535 -0.4516 1.6074 0.0148 1.0000 Uiso
H651 0.3710 -0.3829 1.4842 0.0103 1.0000 Uiso
H711 0.9678 -0.5689 1.2489 0.0378 1.0000 Uiso
H721 1.1306 -0.6595 1.3264 0.0918 1.0000 Uiso
H731 1.1027 -0.6731 1.4671 0.0787 1.0000 Uiso
H741 0.8810 -0.5657 1.5191 0.0830 1.0000 Uiso
H751 0.7060 -0.4390 1.4346 0.0171 1.0000 Uiso
H811 0.6783 -0.3918 1.1134 0.0139 1.0000 Uiso
H821 0.6616 -0.4783 1.0514 0.0206 1.0000 Uiso
H831 0.6135 -0.6649 1.0671 0.0717 1.0000 Uiso
H841 0.6231 -0.7019 1.1895 0.0853 1.0000 Uiso
H851 0.6533 -0.5953 1.2818 0.0529 1.0000 Uiso

loop_
_atom_type_symbol
_atom_type_scat_dispersion_real
_atom_type_scat_dispersion_imag
_atom_type_scat_Cromer_Mann_a1
_atom_type_scat_Cromer_Mann_b1
_atom_type_scat_Cromer_Mann_a2
_atom_type_scat_Cromer_Mann_b2
_atom_type_scat_Cromer_Mann_a3
_atom_type_scat_Cromer_Mann_b3
_atom_type_scat_Cromer_Mann_a4
_atom_type_scat_Cromer_Mann_b4
_atom_type_scat_Cromer_Mann_c
_atom_type_scat_source
'Mo  ' -1.8250 0.6880 3.7025 0.2772 17.2356 1.0958 12.8876 11.0040 3.7429 61.6584 4.3875 International_Tables_Vol_IV_Table_2.2B
'As  ' -0.0300 2.0070 16.6723 2.6345 6.0701 0.2647 3.4313 12.9479 4.2779 47.7972 2.5310 International_Tables_Vol_IV_Table_2.2B
'O   ' 0.0080 0.0060 3.0485 13.2771 2.2868 5.7011 1.5463 0.3239 0.8670 32.9089 0.2508 International_Tables_Vol_IV_Table_2.2B
'C   ' 0.0020 0.0020 2.3100 20.8439 1.0200 10.2075 1.5886 0.5687 0.8650 51.6512 0.2156 International_Tables_Vol_IV_Table_2.2B
'H   ' 0.0000 0.0000 0.4930 10.5109 0.3229 26.1257 0.1402 3.1424 0.0408 57.7997 0.0030 International_Tables_Vol_IV_Table_2.2B

loop_
_geom_angle_atom_site_label_1
_geom_angle_site_symmetry_1
_geom_angle_atom_site_label_2
_geom_angle_site_symmetry_2
_geom_angle_atom_site_label_3
_geom_angle_site_symmetry_3
_geom_angle
_geom_angle_publ_flag
As1 . Mo1 . As3 . 93.182(9) yes
As1 . Mo1 . C1 . 95.45(7) yes
As3 . Mo1 . C1 . 85.58(7) yes
As1 . Mo1 . C2 . 87.51(8) yes
As3 . Mo1 . C2 . 174.69(8) yes
C1 . Mo1 . C2 . 89.1(1) yes
As1 . Mo1 . C3 . 176.07(8) yes
As3 . Mo1 . C3 . 88.39(8) yes
C1 . Mo1 . C3 . 88.25(11) yes
C2 . Mo1 . C3 . 91.26(11) yes
As1 . Mo1 . C4 . 90.61(7) yes
As3 . Mo1 . C4 . 98.69(7) yes
C1 . Mo1 . C4 . 172.4(1) yes
C2 . Mo1 . C4 . 86.6(1) yes
C3 . Mo1 . C4 . 85.59(11) yes
Mo1 . As1 . O1 . 120.82(6) yes
Mo1 . As1 . C10 . 121.33(7) yes
O1 . As1 . C10 . 97.3(1) yes
Mo1 . As1 . C20 . 114.86(7) yes
O1 . As1 . C20 . 98.10(9) yes
C10 . As1 . C20 . 99.9(1) yes
O1 . As2 . C30 . 97.2(1) yes
O1 . As2 . C40 . 95.0(1) yes
C30 . As2 . C40 . 97.6(1) yes
Mo1 . As3 . O2 . 120.68(5) yes
Mo1 . As3 . C50 . 120.30(7) yes
O2 . As3 . C50 . 97.25(9) yes
Mo1 . As3 . C60 . 117.41(7) yes
O2 . As3 . C60 . 96.89(9) yes
C50 . As3 . C60 . 99.5(1) yes
O2 . As4 . C70 . 96.56(9) yes
O2 . As4 . C80 . 95.8(1) yes
C70 . As4 . C80 . 98.93(11) yes
As1 . O1 . As2 . 122.2(1) yes
As3 . O2 . As4 . 121.73(9) yes
Mo1 . C1 . O3 . 175.0(2) yes
Mo1 . C2 . O4 . 179.0(2) yes
Mo1 . C3 . O5 . 178.5(3) yes
Mo1 . C4 . O6 . 172.3(2) yes
As1 . C10 . C11 . 121.2(2) yes
As1 . C10 . C15 . 119.28(19) yes
C11 . C10 . C15 . 119.5(2) yes
C10 . C11 . C12 . 120.4(3) yes
C10 . C11 . H111 . 120.8(3) no
C12 . C11 . H111 . 118.7(3) no
C11 . C12 . C13 . 119.5(3) yes
C11 . C12 . H121 . 116.3(3) no
C13 . C12 . H121 . 124.1(3) no
C12 . C13 . C14 . 120.4(3) yes
C12 . C13 . H131 . 118.2(3) no
C14 . C13 . H131 . 121.4(3) no
C13 . C14 . C15 . 119.7(3) yes
C13 . C14 . H141 . 119.1(3) no
C15 . C14 . H141 . 120.4(4) no
C10 . C15 . C14 . 120.5(3) yes
C10 . C15 . H151 . 127.5(3) no
C14 . C15 . H151 . 111.0(3) no
As1 . C20 . C21 . 121.87(19) yes
As1 . C20 . C25 . 118.63(19) yes
C21 . C20 . C25 . 119.5(2) yes
C20 . C21 . C22 . 120.4(3) yes
C20 . C21 . H211 . 121.0(3) no
C22 . C21 . H211 . 118.0(3) no
C21 . C22 . C23 . 119.7(3) yes
C21 . C22 . H221 . 110.5(3) no
C23 . C22 . H221 . 128.9(3) no
C22 . C23 . C24 . 120.5(3) yes
C22 . C23 . H231 . 112.3(3) no
C24 . C23 . H231 . 124.5(3) no
C23 . C24 . C25 . 119.4(3) yes
C23 . C24 . H241 . 129.3(3) no
C25 . C24 . H241 . 110.8(3) no
C20 . C25 . C24 . 120.5(3) yes
C20 . C25 . H251 . 120.5(2) no
C24 . C25 . H251 . 118.5(3) no
As2 . C30 . C31 . 121.8(2) yes
As2 . C30 . C35 . 118.3(2) yes
C31 . C30 . C35 . 119.8(2) yes
C30 . C31 . C32 . 119.8(3) yes
C30 . C31 . H311 . 120.4(3) no
C32 . C31 . H311 . 119.2(3) no
C31 . C32 . C33 . 120.2(3) yes
C31 . C32 . H321 . 115.3(3) no
C33 . C32 . H321 . 122.1(3) no
C32 . C33 . C34 . 120.2(3) yes
C32 . C33 . H331 . 117.6(3) no
C34 . C33 . H331 . 122.2(3) no
C33 . C34 . C35 . 119.6(3) yes
C33 . C34 . H341 . 126.2(3) no
C35 . C34 . H341 . 114.1(3) no
C30 . C35 . C34 . 120.4(3) yes
C30 . C35 . H351 . 123.5(3) no
C34 . C35 . H351 . 116.1(3) no
As2 . C40 . C41 . 123.4(2) yes
As2 . C40 . C45 . 117.3(2) yes
C41 . C40 . C45 . 119.2(3) yes
C40 . C41 . C42 . 120.4(3) yes
C40 . C41 . H411 . 115.5(3) no
C42 . C41 . H411 . 124.0(3) no
C41 . C42 . C43 . 120.2(3) yes
C41 . C42 . H421 . 115.3(4) no
C43 . C42 . H421 . 124.5(3) no
C42 . C43 . C44 . 120.4(3) yes
C42 . C43 . H431 . 114.9(4) no
C44 . C43 . H431 . 124.7(4) no
C43 . C44 . C45 . 120.1(3) yes
C43 . C44 . H441 . 141.3(4) no
C45 . C44 . H441 . 97.7(4) no
C40 . C45 . C44 . 119.7(3) yes
C40 . C45 . H451 . 118.3(3) no
C44 . C45 . H451 . 121.5(4) no
As3 . C50 . C51 . 121.68(19) yes
As3 . C50 . C55 . 117.78(19) yes
C51 . C50 . C55 . 120.5(2) yes
C50 . C51 . C52 . 119.3(3) yes
C50 . C51 . H511 . 119.5(2) no
C52 . C51 . H511 . 121.1(3) no
C51 . C52 . C53 . 119.7(3) yes
C51 . C52 . H521 . 113.6(3) no
C53 . C52 . H521 . 126.6(3) no
C52 . C53 . C54 . 120.9(2) yes
C52 . C53 . H531 . 117.4(3) no
C54 . C53 . H531 . 121.7(3) no
C53 . C54 . C55 . 119.8(3) yes
C53 . C54 . H541 . 117.9(3) no
C55 . C54 . H541 . 122.2(3) no
C50 . C55 . C54 . 119.9(3) yes
C50 . C55 . H551 . 114.9(3) no
C54 . C55 . H551 . 125.2(3) no
As3 . C60 . C61 . 120.61(17) yes
As3 . C60 . C65 . 119.17(18) yes
C61 . C60 . C65 . 119.8(2) yes
C60 . C61 . C62 . 120.0(2) yes
C60 . C61 . H611 . 120.2(3) no
C62 . C61 . H611 . 119.6(3) no
C61 . C62 . C63 . 120.4(2) yes
C61 . C62 . H621 . 116.7(2) no
C63 . C62 . H621 . 122.9(2) no
C62 . C63 . C64 . 120.0(2) yes
C62 . C63 . H631 . 123.2(3) no
C64 . C63 . H631 . 116.5(3) no
C63 . C64 . C65 . 119.8(2) yes
C63 . C64 . H641 . 121.2(2) no
C65 . C64 . H641 . 119.0(2) no
C60 . C65 . C64 . 120.0(2) yes
C60 . C65 . H651 . 121.1(2) no
C64 . C65 . H651 . 118.4(2) no
As4 . C70 . C71 . 119.05(19) yes
As4 . C70 . C75 . 120.7(2) yes
C71 . C70 . C75 . 119.8(2) yes
C70 . C71 . C72 . 120.3(3) yes
C70 . C71 . H711 . 122.8(2) no
C72 . C71 . H711 . 116.4(3) no
C71 . C72 . C73 . 119.7(3) yes
C71 . C72 . H721 . 108.6(3) no
C73 . C72 . H721 . 130.9(3) no
C72 . C73 . C74 . 120.0(3) yes
C72 . C73 . H731 . 121.6(3) no
C74 . C73 . H731 . 118.0(3) no
C73 . C74 . C75 . 120.7(3) yes
C73 . C74 . H741 . 121.6(3) no
C75 . C74 . H741 . 117.7(3) no
C70 . C75 . C74 . 119.5(3) yes
C70 . C75 . H751 . 117.8(2) no
C74 . C75 . H751 . 122.7(3) no
As4 . C80 . C81 . 118.1(2) yes
As4 . C80 . C85 . 122.8(2) yes
C81 . C80 . C85 . 119.0(3) yes
C80 . C81 . C82 . 119.8(3) yes
C80 . C81 . H811 . 115.7(3) no
C82 . C81 . H811 . 123.5(3) no
C81 . C82 . C83 . 120.5(3) yes
C81 . C82 . H821 . 78.0(4) no
C83 . C82 . H821 . 154.0(5) no
C82 . C83 . C84 . 120.3(3) yes
C82 . C83 . H831 . 134.0(4) no
C84 . C83 . H831 . 105.3(4) no
C83 . C84 . C85 . 120.4(3) yes
C83 . C84 . H841 . 123.2(3) no
C85 . C84 . H841 . 114.8(4) no
C80 . C85 . C84 . 120.0(3) yes
C80 . C85 . H851 . 116.7(3) no
C84 . C85 . H851 . 121.2(3) no

loop_
_geom_bond_atom_site_label_1
_geom_bond_site_symmetry_1
_geom_bond_atom_site_label_2
_geom_bond_site_symmetry_2
_geom_bond_distance
_geom_bond_publ_flag
Mo1 . As1 . 2.6080(3) yes
Mo1 . As3 . 2.6048(3) yes
Mo1 . C1 . 2.042(3) yes
Mo1 . C2 . 1.996(3) yes
Mo1 . C3 . 1.984(3) yes
Mo1 . C4 . 2.047(3) yes
As1 . O1 . 1.7952(17) yes
As1 . C10 . 1.934(2) yes
As1 . C20 . 1.945(2) yes
As2 . O1 . 1.8098(18) yes
As2 . C30 . 1.966(2) yes
As2 . C40 . 1.951(3) yes
As3 . O2 . 1.7886(17) yes
As3 . C50 . 1.941(2) yes
As3 . C60 . 1.957(2) yes
As4 . O2 . 1.8155(17) yes
As4 . C70 . 1.955(2) yes
As4 . C80 . 1.947(3) yes
O3 . C1 . 1.147(3) yes
O4 . C2 . 1.143(3) yes
O5 . C3 . 1.149(3) yes
O6 . C4 . 1.142(3) yes
C10 . C11 . 1.387(4) yes
C10 . C15 . 1.383(4) yes
C11 . C12 . 1.383(4) yes
C11 . H111 . 0.653(3) no
C12 . C13 . 1.389(5) yes
C12 . H121 . 0.976(3) no
C13 . C14 . 1.379(5) yes
C13 . H131 . 0.988(3) no
C14 . C15 . 1.386(4) yes
C14 . H141 . 0.867(3) no
C15 . H151 . 0.865(3) no
C20 . C21 . 1.389(4) yes
C20 . C25 . 1.390(4) yes
C21 . C22 . 1.389(4) yes
C21 . H211 . 0.884(3) no
C22 . C23 . 1.383(5) yes
C22 . H221 . 1.120(3) no
C23 . C24 . 1.392(5) yes
C23 . H231 . 0.988(3) no
C24 . C25 . 1.389(4) yes
C24 . H241 . 1.035(3) no
C25 . H251 . 1.045(3) no
C30 . C31 . 1.393(4) yes
C30 . C35 . 1.389(4) yes
C31 . C32 . 1.393(4) yes
C31 . H311 . 0.969(3) no
C32 . C33 . 1.395(5) yes
C32 . H321 . 1.033(3) no
C33 . C34 . 1.382(5) yes
C33 . H331 . 1.059(3) no
C34 . C35 . 1.401(4) yes
C34 . H341 . 1.049(3) no
C35 . H351 . 1.059(3) no
C40 . C41 . 1.383(4) yes
C40 . C45 . 1.386(4) yes
C41 . C42 . 1.393(4) yes
C41 . H411 . 0.964(3) no
C42 . C43 . 1.367(5) yes
C42 . H421 . 0.842(4) no
C43 . C44 . 1.364(6) yes
C43 . H431 . 0.989(3) no
C44 . C45 . 1.408(5) yes
C44 . H441 . 0.856(4) no
C45 . H451 . 0.798(3) no
C50 . C51 . 1.386(4) yes
C50 . C55 . 1.386(4) yes
C51 . C52 . 1.401(4) yes
C51 . H511 . 0.888(3) no
C52 . C53 . 1.377(5) yes
C52 . H521 . 0.971(3) no
C53 . C54 . 1.381(5) yes
C53 . H531 . 1.006(3) no
C54 . C55 . 1.386(4) yes
C54 . H541 . 0.900(3) no
C55 . H551 . 0.788(3) no
C60 . C61 . 1.390(3) yes
C60 . C65 . 1.393(3) yes
C61 . C62 . 1.389(3) yes
C61 . H611 . 0.833(2) no
C62 . C63 . 1.387(4) yes
C62 . H621 . 0.965(3) no
C63 . C64 . 1.388(4) yes
C63 . H631 . 0.962(2) no
C64 . C65 . 1.398(4) yes
C64 . H641 . 1.060(3) no
C65 . H651 . 1.017(3) no
C70 . C71 . 1.387(4) yes
C70 . C75 . 1.387(4) yes
C71 . C72 . 1.394(4) yes
C71 . H711 . 1.065(3) no
C72 . C73 . 1.385(5) yes
C72 . H721 . 0.926(3) no
C73 . C74 . 1.376(5) yes
C73 . H731 . 1.011(3) no
C74 . C75 . 1.396(4) yes
C74 . H741 . 1.064(3) no
C75 . H751 . 1.044(3) no
C80 . C81 . 1.394(4) yes
C80 . C85 . 1.394(4) yes
C81 . C82 . 1.408(5) yes
C81 . H811 . 0.794(3) no
C82 . C83 . 1.351(6) yes
C82 . H821 . 0.633(4) no
C83 . C84 . 1.384(6) yes
C83 . H831 . 1.048(3) no
C84 . C85 . 1.387(4) yes
C84 . H841 . 0.977(4) no
C85 . H851 . 1.098(3) no
